data_4088201
loop_
_publ_author_name
'Stennett, Tom E.'
'Pahl, J\"urgen'
'Zijlstra, Harmen S.'
'Seidel, Falk W.'
'Harder, Sjoerd'

_publ_section_title
;
 A Frustrated Lewis Pair Based on a Cationic Aluminum Complex and
 Triphenylphosphine
;
_journal_issue 2
_journal_name_full Organometallics
_journal_page_first 207
_journal_paper_doi 10.1021/acs.organomet.5b00927
_journal_volume 35
_journal_year 2016
_chemical_formula_moiety 'C48 H59 Al N2 P, B C24 F20'
_chemical_formula_sum 'C72 H59 Al B F20 N2 P'
_chemical_formula_weight 1400.97
_space_group_crystal_system triclinic
_space_group_IT_number 2
_space_group_name_Hall '-P 1'
_space_group_name_H-M_alt 'P -1'
_atom_sites_solution_hydrogens geom
_atom_sites_solution_primary direct
_audit_creation_date 2015-11-03
_audit_creation_method
;
Olex2 1.2
(compiled 2015.09.30 svn.r3233 for OlexSys, GUI svn.r5103)
;
_cell_angle_alpha 76.039(2)
_cell_angle_beta 78.861(2)
_cell_angle_gamma 89.216(2)
_cell_formula_units_Z 2
_cell_length_a 12.6665(3)
_cell_length_b 14.7992(4)
_cell_length_c 18.4930(5)
_cell_measurement_reflns_used 12117
_cell_measurement_temperature 100
_cell_measurement_theta_max 73.5410
_cell_measurement_theta_min 3.4540
_cell_volume 3298.83(15)
_computing_cell_refinement
;
CrysAlisPro, Agilent Technologies,
Version 1.171.37.35 (release 13-08-2014 CrysAlis171 .NET)
(compiled Aug 13 2014,18:06:01)
;
_computing_data_collection
;
CrysAlisPro, Agilent Technologies,
Version 1.171.37.35 (release 13-08-2014 CrysAlis171 .NET)
(compiled Aug 13 2014,18:06:01)
;
_computing_data_reduction
;
CrysAlisPro, Agilent Technologies,
Version 1.171.37.35 (release 13-08-2014 CrysAlis171 .NET)
(compiled Aug 13 2014,18:06:01)
;
_computing_molecular_graphics 'Olex2 (Dolomanov et al., 2009)'
_computing_publication_material 'Olex2 (Dolomanov et al., 2009)'
_computing_structure_refinement 'ShelXL (Sheldrick, 2015)'
_computing_structure_solution 'ShelXT (Sheldrick, 2015)'
_diffrn_ambient_environment N~2~
_diffrn_ambient_temperature 100
_diffrn_detector 'CCD plate'
_diffrn_detector_area_resol_mean 5.2903
_diffrn_detector_type AtlasS2
_diffrn_measured_fraction_theta_full 0.992
_diffrn_measured_fraction_theta_max 0.991
_diffrn_measurement_details
;
#__ type_ start__ end____ width___ exp.time_
  1 omega   19.00  115.00   1.0000    2.0000
omega____ theta____ kappa____ phi______ frames
    -       41.8784   38.0000  120.0000 96

#__ type_ start__ end____ width___ exp.time_
  2 omega   31.00   91.00   1.0000    8.0000
omega____ theta____ kappa____ phi______ frames
    -      105.9955  -30.0000   30.0000 60

#__ type_ start__ end____ width___ exp.time_
  3 omega   31.00   90.00   1.0000    8.0000
omega____ theta____ kappa____ phi______ frames
    -      105.9955  -30.0000   90.0000 59

#__ type_ start__ end____ width___ exp.time_
  4 omega   32.00  136.00   1.0000    8.0000
omega____ theta____ kappa____ phi______ frames
    -      105.9955  -77.0000   30.0000 104

#__ type_ start__ end____ width___ exp.time_
  5 omega   43.00  119.00   1.0000    8.0000
omega____ theta____ kappa____ phi______ frames
    -      105.9955 -125.0000   30.0000 76

#__ type_ start__ end____ width___ exp.time_
  6 omega   34.00  121.00   1.0000    8.0000
omega____ theta____ kappa____ phi______ frames
    -      105.9955 -125.0000 -120.0000 87

#__ type_ start__ end____ width___ exp.time_
  7 omega   53.00  134.00   1.0000    8.0000
omega____ theta____ kappa____ phi______ frames
    -      105.9955  -61.0000 -180.0000 81

#__ type_ start__ end____ width___ exp.time_
  8 omega   27.00  142.00   1.0000    8.0000
omega____ theta____ kappa____ phi______ frames
    -      105.9955  -15.0000  -90.0000 115

#__ type_ start__ end____ width___ exp.time_
  9 omega   27.00  151.00   1.0000    8.0000
omega____ theta____ kappa____ phi______ frames
    -      105.9955  -15.0000  150.0000 124

#__ type_ start__ end____ width___ exp.time_
 10 omega  -96.00   -3.00   1.0000    2.0000
omega____ theta____ kappa____ phi______ frames
    -      -41.8784  125.0000  -60.0000 93

#__ type_ start__ end____ width___ exp.time_
 11 omega -116.00  -10.00   1.0000    2.0000
omega____ theta____ kappa____ phi______ frames
    -      -41.8784  -77.0000 -150.0000 106
;
_diffrn_measurement_device 'four-circle diffractometer'
_diffrn_measurement_device_type 'SuperNova, Dual, Cu at zero, AtlasS2'
_diffrn_measurement_method '\w scans'
_diffrn_orient_matrix_UB_11 -0.0733424000
_diffrn_orient_matrix_UB_12 -0.0239001000
_diffrn_orient_matrix_UB_13 0.0793518000
_diffrn_orient_matrix_UB_21 -0.0972463000
_diffrn_orient_matrix_UB_22 0.0368753000
_diffrn_orient_matrix_UB_23 -0.0357145000
_diffrn_orient_matrix_UB_31 -0.0234216000
_diffrn_orient_matrix_UB_32 -0.0979229000
_diffrn_orient_matrix_UB_33 -0.0094809000
_diffrn_radiation_monochromator mirror
_diffrn_radiation_probe x-ray
_diffrn_radiation_type CuK\a
_diffrn_radiation_wavelength 1.54184
_diffrn_reflns_av_R_equivalents 0.0257
_diffrn_reflns_av_unetI/netI 0.0362
_diffrn_reflns_Laue_measured_fraction_full 0.992
_diffrn_reflns_Laue_measured_fraction_max 0.991
_diffrn_reflns_limit_h_max 15
_diffrn_reflns_limit_h_min -15
_diffrn_reflns_limit_k_max 12
_diffrn_reflns_limit_k_min -17
_diffrn_reflns_limit_l_max 21
_diffrn_reflns_limit_l_min -22
_diffrn_reflns_number 20392
_diffrn_reflns_point_group_measured_fraction_full 0.992
_diffrn_reflns_point_group_measured_fraction_max 0.991
_diffrn_reflns_theta_full 67.684
_diffrn_reflns_theta_max 68.092
_diffrn_reflns_theta_min 3.079
_diffrn_source 'sealed X-ray tube'
_diffrn_source_type 'SuperNova (Cu) X-ray Source'
_exptl_absorpt_coefficient_mu 1.392
_exptl_absorpt_correction_T_max 1.00000
_exptl_absorpt_correction_T_min 0.78002
_exptl_absorpt_correction_type multi-scan
_exptl_absorpt_process_details
;
CrysAlisPro, Agilent Technologies,
Version 1.171.37.35 (release 13-08-2014 CrysAlis171 .NET)
(compiled Aug 13 2014,18:06:01)
Empirical absorption correction using spherical harmonics,
 implemented in SCALE3 ABSPACK scaling algorithm.
Empirical absorption correction using spherical harmonics,
 implemented in SCALE3 ABSPACK scaling algorithm.
;
_exptl_crystal_colour 'clear colourless'
_exptl_crystal_colour_lustre clear
_exptl_crystal_colour_primary colourless
_exptl_crystal_density_diffrn 1.410
_exptl_crystal_description block
_exptl_crystal_F_000 1436
_exptl_crystal_size_max 0.1741
_exptl_crystal_size_mid 0.1325
_exptl_crystal_size_min 0.0826
_refine_diff_density_max 0.380
_refine_diff_density_min -0.356
_refine_diff_density_rms 0.044
_refine_ls_extinction_method none
_refine_ls_goodness_of_fit_ref 1.022
_refine_ls_hydrogen_treatment constr
_refine_ls_matrix_type full
_refine_ls_number_parameters 885
_refine_ls_number_reflns 11948
_refine_ls_number_restraints 0
_refine_ls_restrained_S_all 1.022
_refine_ls_R_factor_all 0.0390
_refine_ls_R_factor_gt 0.0337
_refine_ls_shift/su_max 0.001
_refine_ls_shift/su_mean 0.000
_refine_ls_structure_factor_coef Fsqd
_refine_ls_weighting_details 'w=1/[\s^2^(Fo^2^)+(0.0450P)^2^+0.7690P] where P=(Fo^2^+2Fc^2^)/3'
_refine_ls_weighting_scheme calc
_refine_ls_wR_factor_gt 0.0850
_refine_ls_wR_factor_ref 0.0899
_reflns_Friedel_coverage 0.000
_reflns_number_gt 10537
_reflns_number_total 11948
_reflns_threshold_expression 'I > 2\s(I)'
_cod_data_source_file om5b00927_si_004.cif
_cod_data_source_block hasj150417a
_cod_original_cell_volume 3298.82(16)
_cod_database_code 4088201
_chemical_oxdiff_formula 'C H N Al P O B F '
_shelx_space_group_comment
;
The symmetry employed for this shelxl refinement is uniquely defined
by the following loop, which should always be used as a source of
symmetry information in preference to the above space-group names.
They are only intended as comments.
;
_reflns_odcompleteness_completeness 99.13
_reflns_odcompleteness_iscentric 1
_reflns_odcompleteness_theta 67.96
_olex2_refinement_description
;
1. Fixed Uiso
 At 1.2 times of:
  All C(H) groups
 At 1.5 times of:
  All C(H,H,H) groups
2.a Ternary CH refined with riding coordinates:
 C13(H13), C25(H25), C28(H28), C16(H16)
2.b Aromatic/amide H refined with riding coordinates:
 C4(H4), C32(H32), C48(H48), C44(H44), C36(H36), C42(H42), C46(H46), C35(H35),
 C47(H47), C33(H33), C11(H11), C34(H34), C45(H45), C9(H9), C23(H23), C10(H10),
 C21(H21), C38(H38), C41(H41), C22(H22), C40(H40), C39(H39)
2.c Idealised Me refined as rotating group:
 C1(H1a,H1b,H1c), C2(H2a,H2b,H2c), C6(H6a,H6b,H6c), C15(H15a,H15b,H15c),
 C30(H30a,H30b,H30c), C26(H26a,H26b,H26c), C14(H14a,H14b,H14c), C27(H27a,H27b,
 H27c), C18(H18a,H18b,H18c), C17(H17a,H17b,H17c), C29(H29a,H29b,H29c)
;
_shelx_shelxl_version_number 2014/7
_olex2_date_sample_data_collection 2015-04-17
_olex2_submission_special_instructions 'No special instructions were received'

loop_
_space_group_symop_operation_xyz
'x, y, z'
'-x, -y, -z'

loop_
_atom_site_label
_atom_site_type_symbol
_atom_site_fract_x
_atom_site_fract_y
_atom_site_fract_z
_atom_site_U_iso_or_equiv
_atom_site_adp_type
_atom_site_occupancy
_atom_site_site_symmetry_order
_atom_site_calc_flag
_atom_site_refinement_flags_posn
P1 P 0.96159(3) 0.20186(2) 0.63330(2) 0.01735(8) Uani 1 1 d .
Al1 Al 1.00340(3) 0.30231(3) 0.71715(2) 0.01621(9) Uani 1 1 d .
F15 F 0.72579(7) 0.87609(6) 0.69471(5) 0.02309(17) Uani 1 1 d .
F6 F 0.28468(7) 0.69621(6) 0.84435(5) 0.02670(19) Uani 1 1 d .
F1 F 0.74001(7) 0.68947(6) 0.74756(5) 0.02313(18) Uani 1 1 d .
F16 F 0.43106(7) 0.63330(6) 0.93895(5) 0.02603(18) Uani 1 1 d .
F10 F 0.54204(7) 0.94160(6) 0.80597(5) 0.02856(19) Uani 1 1 d .
F11 F 0.38422(7) 0.75073(6) 0.69225(5) 0.0290(2) Uani 1 1 d .
F5 F 0.53191(7) 0.80624(7) 0.94497(5) 0.0289(2) Uani 1 1 d .
F14 F 0.75073(8) 0.95126(6) 0.54754(5) 0.0293(2) Uani 1 1 d .
F4 F 0.69598(8) 0.78801(7) 1.01529(5) 0.0328(2) Uani 1 1 d .
F3 F 0.88680(8) 0.72331(7) 0.95325(6) 0.0338(2) Uani 1 1 d .
F20 F 0.57312(8) 0.62354(6) 0.68405(5) 0.0298(2) Uani 1 1 d .
F2 F 0.90678(7) 0.67963(7) 0.81677(6) 0.0334(2) Uani 1 1 d .
F13 F 0.59180(9) 0.93432(7) 0.47015(5) 0.0380(2) Uani 1 1 d .
F17 F 0.40842(8) 0.44821(7) 0.97692(6) 0.0364(2) Uani 1 1 d .
F19 F 0.55459(9) 0.43970(7) 0.72440(7) 0.0397(2) Uani 1 1 d .
F7 F 0.13050(8) 0.80498(7) 0.88877(7) 0.0416(3) Uani 1 1 d .
F18 F 0.47355(9) 0.34830(6) 0.87058(7) 0.0418(3) Uani 1 1 d .
F12 F 0.40763(9) 0.83331(8) 0.54604(6) 0.0409(2) Uani 1 1 d .
F9 F 0.38553(9) 1.04785(7) 0.85483(7) 0.0461(3) Uani 1 1 d .
F8 F 0.17832(9) 0.97969(8) 0.89929(8) 0.0549(3) Uani 1 1 d .
N1 N 0.96848(9) 0.22439(8) 0.81810(6) 0.0166(2) Uani 1 1 d .
N2 N 1.14989(9) 0.32494(8) 0.71217(7) 0.0194(2) Uani 1 1 d .
C4 C 1.15667(11) 0.20258(10) 0.82369(9) 0.0211(3) Uani 1 1 d .
H4 H 1.2025 0.1599 0.8487 0.025 Uiso 1 1 calc R
C55 C 0.42346(12) 0.81168(10) 0.82576(8) 0.0208(3) Uani 1 1 d .
C3 C 1.04576(11) 0.19239(9) 0.85632(8) 0.0193(3) Uani 1 1 d .
C50 C 0.72587(12) 0.71834(9) 0.81295(8) 0.0200(3) Uani 1 1 d .
C66 C 0.64477(12) 0.86010(9) 0.66121(8) 0.0202(3) Uani 1 1 d .
C49 C 0.62738(11) 0.75308(9) 0.83960(8) 0.0182(3) Uani 1 1 d .
C19 C 0.85680(11) 0.20257(10) 0.85781(8) 0.0191(3) Uani 1 1 d .
C32 C 0.74816(12) 0.21736(10) 0.70342(8) 0.0217(3) Uani 1 1 d .
H32 H 0.7779 0.2497 0.7338 0.026 Uiso 1 1 calc R
C54 C 0.62262(12) 0.77418(10) 0.90951(8) 0.0209(3) Uani 1 1 d .
C68 C 0.46222(11) 0.58815(10) 0.88327(9) 0.0224(3) Uani 1 1 d .
C31 C 0.81628(12) 0.18350(9) 0.64793(8) 0.0196(3) Uani 1 1 d .
C53 C 0.70688(13) 0.76480(10) 0.94803(8) 0.0235(3) Uani 1 1 d .
C61 C 0.55459(12) 0.80518(9) 0.70244(8) 0.0197(3) Uani 1 1 d .
C52 C 0.80329(12) 0.73271(10) 0.91748(9) 0.0237(3) Uani 1 1 d .
C5 C 1.20558(11) 0.26769(10) 0.75958(9) 0.0208(3) Uani 1 1 d .
C43 C 0.99488(12) 0.25080(9) 0.53093(8) 0.0201(3) Uani 1 1 d .
C24 C 0.81239(12) 0.11343(10) 0.86341(8) 0.0214(3) Uani 1 1 d .
C51 C 0.81282(12) 0.70980(10) 0.84835(9) 0.0230(3) Uani 1 1 d .
C56 C 0.31579(12) 0.78216(10) 0.84657(9) 0.0239(3) Uani 1 1 d .
C7 C 1.20348(11) 0.41528(10) 0.67553(9) 0.0217(3) Uani 1 1 d .
C37 C 1.03152(12) 0.09222(10) 0.64639(8) 0.0219(3) Uani 1 1 d .
C62 C 0.47738(12) 0.80051(10) 0.65909(9) 0.0235(3) Uani 1 1 d .
C60 C 0.44113(12) 0.90371(11) 0.82769(9) 0.0250(3) Uani 1 1 d .
C1 C 0.92824(12) 0.41414(10) 0.68077(9) 0.0229(3) Uani 1 1 d .
H1A H 0.9569 0.4397 0.6265 0.034 Uiso 1 1 calc GR
H1B H 0.9386 0.4604 0.7090 0.034 Uiso 1 1 calc GR
H1C H 0.8512 0.3988 0.6884 0.034 Uiso 1 1 calc GR
C65 C 0.65913(12) 0.90190(10) 0.58410(9) 0.0235(3) Uani 1 1 d .
C2 C 1.01947(13) 0.14840(11) 0.94008(8) 0.0249(3) Uani 1 1 d .
H2A H 1.0279 0.1953 0.9682 0.037 Uiso 1 1 calc GR
H2B H 1.0684 0.0976 0.9525 0.037 Uiso 1 1 calc GR
H2C H 0.9450 0.1236 0.9542 0.037 Uiso 1 1 calc GR
C20 C 0.79722(12) 0.26936(11) 0.88888(8) 0.0239(3) Uani 1 1 d .
C67 C 0.50199(11) 0.63945(10) 0.80954(8) 0.0207(3) Uani 1 1 d .
C48 C 0.93228(12) 0.32174(10) 0.49816(9) 0.0243(3) Uani 1 1 d .
H48 H 0.8770 0.3468 0.5295 0.029 Uiso 1 1 calc R
C72 C 0.53180(12) 0.58477(10) 0.75784(9) 0.0243(3) Uani 1 1 d .
C44 C 1.07713(13) 0.21556(10) 0.48505(9) 0.0247(3) Uani 1 1 d .
H44 H 1.1207 0.1681 0.5072 0.030 Uiso 1 1 calc R
C64 C 0.57978(14) 0.89365(10) 0.54455(8) 0.0274(3) Uani 1 1 d .
C36 C 0.77119(12) 0.13923(10) 0.60150(8) 0.0228(3) Uani 1 1 d .
H36 H 0.8165 0.1188 0.5617 0.027 Uiso 1 1 calc R
C13 C 1.14430(12) 0.46009(10) 0.80361(9) 0.0225(3) Uani 1 1 d .
H13 H 1.0974 0.4029 0.8137 0.027 Uiso 1 1 calc R
C69 C 0.45170(12) 0.49226(11) 0.90504(10) 0.0272(3) Uani 1 1 d .
C25 C 0.84249(12) 0.36558(10) 0.88543(9) 0.0236(3) Uani 1 1 d .
H25 H 0.9131 0.3759 0.8489 0.028 Uiso 1 1 calc R
C8 C 1.20786(11) 0.47727(10) 0.72241(9) 0.0231(3) Uani 1 1 d .
C12 C 1.25496(12) 0.43725(10) 0.59906(9) 0.0253(3) Uani 1 1 d .
C28 C 0.87282(12) 0.03932(10) 0.82933(9) 0.0247(3) Uani 1 1 d .
H28 H 0.9342 0.0707 0.7888 0.030 Uiso 1 1 calc R
C63 C 0.48699(14) 0.84252(11) 0.58300(9) 0.0278(3) Uani 1 1 d .
C6 C 1.32726(12) 0.27681(11) 0.74328(10) 0.0293(3) Uani 1 1 d .
H6A H 1.3552 0.2748 0.6905 0.044 Uiso 1 1 calc GR
H6B H 1.3560 0.2254 0.7775 0.044 Uiso 1 1 calc GR
H6C H 1.3494 0.3362 0.7514 0.044 Uiso 1 1 calc GR
C42 C 1.12898(13) 0.09217(11) 0.67022(9) 0.0282(3) Uani 1 1 d .
H42 H 1.1535 0.1465 0.6817 0.034 Uiso 1 1 calc R
C46 C 1.03240(14) 0.31948(11) 0.37429(9) 0.0288(3) Uani 1 1 d .
H46 H 1.0449 0.3426 0.3207 0.035 Uiso 1 1 calc R
C16 C 1.24323(14) 0.37699(11) 0.54469(9) 0.0293(3) Uani 1 1 d .
H16 H 1.1903 0.3248 0.5725 0.035 Uiso 1 1 calc R
C71 C 0.52330(13) 0.48810(11) 0.77740(10) 0.0287(3) Uani 1 1 d .
C15 C 1.07105(13) 0.54124(11) 0.81293(9) 0.0270(3) Uani 1 1 d .
H15A H 1.1151 0.5984 0.8034 0.040 Uiso 1 1 calc GR
H15B H 1.0285 0.5278 0.8648 0.040 Uiso 1 1 calc GR
H15C H 1.0226 0.5496 0.7766 0.040 Uiso 1 1 calc GR
C30 C 0.80272(14) -0.01386(10) 0.79351(9) 0.0274(3) Uani 1 1 d .
H30A H 0.7485 -0.0528 0.8335 0.041 Uiso 1 1 calc GR
H30B H 0.8480 -0.0534 0.7656 0.041 Uiso 1 1 calc GR
H30C H 0.7668 0.0306 0.7584 0.041 Uiso 1 1 calc GR
C70 C 0.48376(13) 0.44162(10) 0.85111(11) 0.0306(4) Uani 1 1 d .
C35 C 0.66053(13) 0.12526(10) 0.61373(9) 0.0266(3) Uani 1 1 d .
H35 H 0.6303 0.0936 0.5832 0.032 Uiso 1 1 calc R
C47 C 0.95077(13) 0.35544(11) 0.42022(9) 0.0274(3) Uani 1 1 d .
H47 H 0.9077 0.4032 0.3979 0.033 Uiso 1 1 calc R
C33 C 0.63722(13) 0.20434(11) 0.71474(9) 0.0282(3) Uani 1 1 d .
H33 H 0.5914 0.2276 0.7527 0.034 Uiso 1 1 calc R
C59 C 0.36175(14) 0.96042(11) 0.85197(10) 0.0321(4) Uani 1 1 d .
C11 C 1.31794(13) 0.51976(11) 0.57133(10) 0.0311(3) Uani 1 1 d .
H11 H 1.3543 0.5357 0.5197 0.037 Uiso 1 1 calc R
C34 C 0.59363(13) 0.15733(11) 0.67043(10) 0.0291(3) Uani 1 1 d .
H34 H 0.5179 0.1470 0.6789 0.035 Uiso 1 1 calc R
C57 C 0.23329(13) 0.83743(11) 0.87014(10) 0.0310(3) Uani 1 1 d .
C45 C 1.09526(14) 0.25015(11) 0.40660(9) 0.0298(3) Uani 1 1 d .
H45 H 1.1511 0.2260 0.3751 0.036 Uiso 1 1 calc R
C9 C 1.27215(13) 0.55880(11) 0.69192(10) 0.0286(3) Uani 1 1 d .
H9 H 1.2773 0.6009 0.7227 0.034 Uiso 1 1 calc R
C23 C 0.70627(13) 0.09335(12) 0.90199(10) 0.0315(4) Uani 1 1 d .
H23 H 0.6747 0.0337 0.9072 0.038 Uiso 1 1 calc R
C10 C 1.32832(14) 0.57885(11) 0.61768(11) 0.0333(4) Uani 1 1 d .
H10 H 1.3741 0.6331 0.5984 0.040 Uiso 1 1 calc R
C26 C 0.86297(14) 0.37134(12) 0.96325(10) 0.0325(4) Uani 1 1 d .
H26A H 0.7954 0.3583 1.0007 0.049 Uiso 1 1 calc GR
H26B H 0.8909 0.4340 0.9599 0.049 Uiso 1 1 calc GR
H26C H 0.9157 0.3254 0.9789 0.049 Uiso 1 1 calc GR
C14 C 1.21582(13) 0.44380(12) 0.86293(10) 0.0318(3) Uani 1 1 d .
H14A H 1.2595 0.3894 0.8589 0.048 Uiso 1 1 calc GR
H14B H 1.1706 0.4327 0.9138 0.048 Uiso 1 1 calc GR
H14C H 1.2632 0.4988 0.8541 0.048 Uiso 1 1 calc GR
C58 C 0.25680(14) 0.92625(12) 0.87436(11) 0.0356(4) Uani 1 1 d .
C21 C 0.69083(14) 0.24514(13) 0.92644(11) 0.0358(4) Uani 1 1 d .
H21 H 0.6486 0.2892 0.9480 0.043 Uiso 1 1 calc R
C38 C 0.99649(15) 0.01241(11) 0.62937(11) 0.0343(4) Uani 1 1 d .
H38 H 0.9302 0.0115 0.6127 0.041 Uiso 1 1 calc R
C27 C 0.76864(14) 0.44334(12) 0.85727(11) 0.0342(4) Uani 1 1 d .
H27A H 0.7502 0.4360 0.8099 0.051 Uiso 1 1 calc GR
H27B H 0.8057 0.5039 0.8482 0.051 Uiso 1 1 calc GR
H27C H 0.7027 0.4399 0.8957 0.051 Uiso 1 1 calc GR
C41 C 1.19095(15) 0.01373(13) 0.67750(10) 0.0358(4) Uani 1 1 d .
H41 H 1.2575 0.0144 0.6939 0.043 Uiso 1 1 calc R
C22 C 0.64621(14) 0.15818(14) 0.93272(12) 0.0420(5) Uani 1 1 d .
H22 H 0.5738 0.1431 0.9583 0.050 Uiso 1 1 calc R
C18 C 1.19883(16) 0.43387(12) 0.47730(10) 0.0379(4) Uani 1 1 d .
H18A H 1.1296 0.4589 0.4958 0.057 Uiso 1 1 calc GR
H18B H 1.1887 0.3938 0.4438 0.057 Uiso 1 1 calc GR
H18C H 1.2497 0.4854 0.4490 0.057 Uiso 1 1 calc GR
C40 C 1.15540(16) -0.06548(12) 0.66079(12) 0.0404(4) Uani 1 1 d .
H40 H 1.1974 -0.1195 0.6658 0.048 Uiso 1 1 calc R
C39 C 1.05923(17) -0.06586(12) 0.63693(14) 0.0457(5) Uani 1 1 d .
H39 H 1.0353 -0.1204 0.6254 0.055 Uiso 1 1 calc R
C17 C 1.34973(18) 0.33465(15) 0.51631(13) 0.0484(5) Uani 1 1 d .
H17A H 1.4036 0.3847 0.4904 0.073 Uiso 1 1 calc GR
H17B H 1.3386 0.2977 0.4808 0.073 Uiso 1 1 calc GR
H17C H 1.3750 0.2945 0.5596 0.073 Uiso 1 1 calc GR
B1 B 0.52662(13) 0.75289(11) 0.79412(9) 0.0194(3) Uani 1 1 d .
C29 C 0.91841(18) -0.03282(13) 0.88803(14) 0.0490(5) Uani 1 1 d .
H29A H 0.9721 -0.0026 0.9069 0.073 Uiso 1 1 calc GR
H29B H 0.9524 -0.0814 0.8645 0.073 Uiso 1 1 calc GR
H29C H 0.8601 -0.0609 0.9304 0.073 Uiso 1 1 calc GR

loop_
_atom_site_aniso_label
_atom_site_aniso_U_11
_atom_site_aniso_U_22
_atom_site_aniso_U_33
_atom_site_aniso_U_23
_atom_site_aniso_U_13
_atom_site_aniso_U_12
P1 0.01838(17) 0.01651(16) 0.01641(16) -0.00367(12) -0.00188(13) -0.00118(12)
Al1 0.01385(19) 0.01641(18) 0.01789(19) -0.00393(15) -0.00214(15) -0.00098(14)
F15 0.0206(4) 0.0246(4) 0.0236(4) -0.0054(3) -0.0032(3) -0.0039(3)
F6 0.0188(4) 0.0248(4) 0.0342(5) -0.0023(4) -0.0054(4) -0.0038(3)
F1 0.0233(4) 0.0267(4) 0.0214(4) -0.0102(3) -0.0038(3) 0.0033(3)
F16 0.0242(4) 0.0285(4) 0.0224(4) -0.0012(3) -0.0034(3) -0.0021(3)
F10 0.0233(4) 0.0218(4) 0.0380(5) -0.0076(4) 0.0009(4) -0.0041(3)
F11 0.0272(5) 0.0309(5) 0.0284(5) -0.0012(4) -0.0109(4) -0.0089(4)
F5 0.0228(4) 0.0421(5) 0.0227(4) -0.0141(4) 0.0012(3) 0.0010(4)
F14 0.0309(5) 0.0254(4) 0.0249(4) -0.0021(3) 0.0055(4) -0.0025(4)
F4 0.0377(5) 0.0437(5) 0.0196(4) -0.0116(4) -0.0065(4) -0.0060(4)
F3 0.0308(5) 0.0388(5) 0.0375(5) -0.0091(4) -0.0203(4) 0.0010(4)
F20 0.0372(5) 0.0268(4) 0.0268(4) -0.0107(4) -0.0042(4) -0.0012(4)
F2 0.0231(5) 0.0404(5) 0.0428(5) -0.0180(4) -0.0114(4) 0.0129(4)
F13 0.0536(6) 0.0378(5) 0.0181(4) 0.0013(4) -0.0066(4) 0.0010(5)
F17 0.0321(5) 0.0313(5) 0.0374(5) 0.0127(4) -0.0123(4) -0.0085(4)
F19 0.0420(6) 0.0275(5) 0.0573(7) -0.0225(5) -0.0128(5) 0.0038(4)
F7 0.0173(5) 0.0358(5) 0.0590(7) 0.0043(5) 0.0031(4) 0.0019(4)
F18 0.0388(6) 0.0166(4) 0.0703(7) -0.0013(4) -0.0225(5) -0.0013(4)
F12 0.0483(6) 0.0463(6) 0.0311(5) -0.0017(4) -0.0243(5) -0.0071(5)
F9 0.0434(6) 0.0223(5) 0.0672(7) -0.0134(5) 0.0054(5) 0.0029(4)
F8 0.0344(6) 0.0326(5) 0.0819(9) -0.0065(5) 0.0163(6) 0.0128(5)
N1 0.0142(5) 0.0179(5) 0.0177(5) -0.0043(4) -0.0028(4) -0.0015(4)
N2 0.0155(6) 0.0178(5) 0.0242(6) -0.0057(5) -0.0015(5) -0.0019(4)
C4 0.0173(7) 0.0207(7) 0.0278(7) -0.0074(6) -0.0087(6) 0.0028(5)
C55 0.0199(7) 0.0214(7) 0.0189(7) -0.0009(5) -0.0040(5) 0.0002(5)
C3 0.0193(7) 0.0177(6) 0.0230(7) -0.0079(5) -0.0052(5) -0.0003(5)
C50 0.0231(7) 0.0179(6) 0.0188(7) -0.0043(5) -0.0039(5) -0.0015(5)
C66 0.0220(7) 0.0178(6) 0.0217(7) -0.0066(5) -0.0040(6) 0.0010(5)
C49 0.0178(7) 0.0163(6) 0.0188(7) -0.0017(5) -0.0023(5) -0.0030(5)
C19 0.0155(7) 0.0262(7) 0.0150(6) -0.0033(5) -0.0034(5) -0.0016(5)
C32 0.0243(7) 0.0216(7) 0.0198(7) -0.0041(5) -0.0068(6) 0.0004(6)
C54 0.0197(7) 0.0211(7) 0.0194(7) -0.0032(5) 0.0002(5) -0.0036(5)
C68 0.0164(7) 0.0248(7) 0.0261(7) -0.0030(6) -0.0080(6) -0.0010(5)
C31 0.0207(7) 0.0175(6) 0.0191(7) -0.0006(5) -0.0051(5) -0.0018(5)
C53 0.0298(8) 0.0235(7) 0.0171(7) -0.0048(5) -0.0039(6) -0.0074(6)
C61 0.0220(7) 0.0167(6) 0.0205(7) -0.0052(5) -0.0039(6) 0.0015(5)
C52 0.0232(7) 0.0216(7) 0.0272(7) -0.0016(6) -0.0119(6) -0.0033(6)
C5 0.0163(7) 0.0201(7) 0.0289(7) -0.0109(6) -0.0048(6) 0.0011(5)
C43 0.0242(7) 0.0175(6) 0.0177(6) -0.0041(5) -0.0018(5) -0.0027(5)
C24 0.0199(7) 0.0264(7) 0.0167(6) -0.0033(5) -0.0028(5) -0.0039(6)
C51 0.0205(7) 0.0195(7) 0.0287(8) -0.0051(6) -0.0048(6) 0.0025(5)
C56 0.0225(7) 0.0216(7) 0.0247(7) 0.0002(6) -0.0049(6) 0.0006(6)
C7 0.0146(6) 0.0198(7) 0.0306(8) -0.0068(6) -0.0027(6) -0.0018(5)
C37 0.0249(7) 0.0198(7) 0.0176(6) -0.0016(5) 0.0001(6) 0.0014(6)
C62 0.0248(7) 0.0205(7) 0.0251(7) -0.0043(6) -0.0058(6) -0.0023(6)
C60 0.0204(7) 0.0244(7) 0.0269(7) -0.0031(6) -0.0006(6) -0.0004(6)
C1 0.0235(7) 0.0189(6) 0.0265(7) -0.0045(6) -0.0069(6) 0.0010(5)
C65 0.0261(8) 0.0178(6) 0.0234(7) -0.0043(5) 0.0019(6) 0.0001(6)
C2 0.0250(8) 0.0297(7) 0.0219(7) -0.0065(6) -0.0088(6) 0.0012(6)
C20 0.0182(7) 0.0313(8) 0.0228(7) -0.0094(6) -0.0021(6) 0.0001(6)
C67 0.0161(7) 0.0205(7) 0.0260(7) -0.0037(6) -0.0074(5) -0.0008(5)
C48 0.0255(8) 0.0213(7) 0.0235(7) -0.0038(6) -0.0001(6) 0.0003(6)
C72 0.0212(7) 0.0231(7) 0.0293(8) -0.0050(6) -0.0082(6) -0.0013(6)
C44 0.0295(8) 0.0207(7) 0.0227(7) -0.0055(6) -0.0020(6) 0.0029(6)
C64 0.0407(9) 0.0223(7) 0.0176(7) -0.0017(6) -0.0059(6) 0.0033(6)
C36 0.0270(8) 0.0205(7) 0.0211(7) -0.0042(5) -0.0061(6) -0.0016(6)
C13 0.0172(7) 0.0229(7) 0.0290(8) -0.0089(6) -0.0050(6) -0.0002(5)
C69 0.0187(7) 0.0255(7) 0.0343(8) 0.0038(6) -0.0114(6) -0.0037(6)
C25 0.0178(7) 0.0279(7) 0.0261(7) -0.0110(6) -0.0013(6) 0.0017(6)
C8 0.0152(7) 0.0220(7) 0.0322(8) -0.0081(6) -0.0028(6) -0.0015(5)
C12 0.0205(7) 0.0223(7) 0.0316(8) -0.0076(6) -0.0002(6) -0.0015(6)
C28 0.0230(7) 0.0218(7) 0.0272(7) -0.0048(6) -0.0007(6) -0.0052(6)
C63 0.0345(9) 0.0265(7) 0.0258(8) -0.0059(6) -0.0147(7) 0.0007(6)
C6 0.0156(7) 0.0283(8) 0.0436(9) -0.0084(7) -0.0052(6) 0.0014(6)
C42 0.0309(8) 0.0284(8) 0.0280(8) -0.0107(6) -0.0074(6) 0.0046(6)
C46 0.0405(9) 0.0257(7) 0.0173(7) -0.0023(6) -0.0020(6) -0.0028(7)
C16 0.0316(8) 0.0245(7) 0.0288(8) -0.0081(6) 0.0037(7) -0.0061(6)
C71 0.0226(7) 0.0241(7) 0.0447(9) -0.0137(7) -0.0126(7) 0.0027(6)
C15 0.0233(8) 0.0278(7) 0.0318(8) -0.0114(6) -0.0049(6) 0.0027(6)
C30 0.0372(9) 0.0202(7) 0.0237(7) -0.0022(6) -0.0069(6) -0.0054(6)
C70 0.0228(8) 0.0169(7) 0.0527(10) -0.0017(7) -0.0170(7) -0.0017(6)
C35 0.0293(8) 0.0239(7) 0.0301(8) -0.0059(6) -0.0148(6) -0.0003(6)
C47 0.0319(8) 0.0221(7) 0.0250(8) -0.0001(6) -0.0052(6) -0.0003(6)
C33 0.0232(8) 0.0303(8) 0.0310(8) -0.0092(6) -0.0030(6) 0.0031(6)
C59 0.0337(9) 0.0199(7) 0.0376(9) -0.0027(6) 0.0001(7) 0.0031(6)
C11 0.0261(8) 0.0290(8) 0.0334(8) -0.0072(7) 0.0059(7) -0.0074(6)
C34 0.0184(7) 0.0300(8) 0.0389(9) -0.0054(7) -0.0094(6) 0.0005(6)
C57 0.0190(8) 0.0294(8) 0.0357(9) 0.0047(7) -0.0002(6) 0.0022(6)
C45 0.0396(9) 0.0250(7) 0.0216(7) -0.0071(6) 0.0036(7) 0.0027(6)
C9 0.0240(8) 0.0239(7) 0.0388(9) -0.0119(7) -0.0026(7) -0.0059(6)
C23 0.0259(8) 0.0352(8) 0.0309(8) -0.0110(7) 0.0049(6) -0.0124(7)
C10 0.0270(8) 0.0250(8) 0.0450(10) -0.0089(7) 0.0014(7) -0.0113(6)
C26 0.0351(9) 0.0344(8) 0.0303(8) -0.0124(7) -0.0061(7) -0.0041(7)
C14 0.0252(8) 0.0364(9) 0.0373(9) -0.0118(7) -0.0110(7) 0.0046(7)
C58 0.0285(9) 0.0265(8) 0.0425(10) -0.0007(7) 0.0052(7) 0.0107(7)
C21 0.0231(8) 0.0431(10) 0.0430(10) -0.0231(8) 0.0055(7) -0.0024(7)
C38 0.0319(9) 0.0241(8) 0.0490(10) -0.0111(7) -0.0098(8) 0.0007(7)
C27 0.0263(8) 0.0353(9) 0.0415(9) -0.0114(7) -0.0054(7) 0.0077(7)
C41 0.0341(9) 0.0374(9) 0.0373(9) -0.0100(7) -0.0102(7) 0.0111(7)
C22 0.0222(8) 0.0537(11) 0.0493(11) -0.0254(9) 0.0124(8) -0.0145(8)
C18 0.0467(11) 0.0324(9) 0.0326(9) -0.0060(7) -0.0049(8) -0.0109(8)
C40 0.0430(10) 0.0248(8) 0.0506(11) -0.0069(7) -0.0060(9) 0.0121(7)
C39 0.0469(11) 0.0224(8) 0.0712(14) -0.0165(9) -0.0131(10) 0.0031(8)
C17 0.0499(12) 0.0503(11) 0.0477(11) -0.0257(10) 0.0008(9) 0.0102(9)
B1 0.0186(8) 0.0197(7) 0.0189(7) -0.0030(6) -0.0031(6) -0.0021(6)
C29 0.0533(12) 0.0307(9) 0.0775(15) -0.0156(9) -0.0450(12) 0.0051(8)

loop_
_atom_type_symbol
_atom_type_description
_atom_type_scat_dispersion_real
_atom_type_scat_dispersion_imag
_atom_type_scat_source
C C 0.0181 0.0091 'International Tables Vol C Tables 4.2.6.8 and 6.1.1.4'
H H 0.0000 0.0000 'International Tables Vol C Tables 4.2.6.8 and 6.1.1.4'
Al Al 0.2130 0.2455 'International Tables Vol C Tables 4.2.6.8 and 6.1.1.4'
B B 0.0090 0.0039 'International Tables Vol C Tables 4.2.6.8 and 6.1.1.4'
F F 0.0727 0.0534 'International Tables Vol C Tables 4.2.6.8 and 6.1.1.4'
N N 0.0311 0.0180 'International Tables Vol C Tables 4.2.6.8 and 6.1.1.4'
P P 0.2955 0.4335 'International Tables Vol C Tables 4.2.6.8 and 6.1.1.4'

loop_
_exptl_crystal_face_index_h
_exptl_crystal_face_index_k
_exptl_crystal_face_index_l
_exptl_crystal_face_perp_dist
_exptl_oxdiff_crystal_face_indexfrac_h
_exptl_oxdiff_crystal_face_indexfrac_k
_exptl_oxdiff_crystal_face_indexfrac_l
_exptl_oxdiff_crystal_face_x
_exptl_oxdiff_crystal_face_y
_exptl_oxdiff_crystal_face_z
5 8 3 0.0851 5.0051 8.0052 2.9996 -0.3204 -0.2987 -0.9296
-1 9 5 0.0778 -0.9934 9.0100 5.0102 0.2551 0.2499 -0.9065
-6 5 5 0.0600 -5.9946 5.0102 5.0150 0.7179 0.5886 -0.3978
-5 -7 -2 0.0414 -5.0038 -7.0034 -1.9983 0.3758 0.2997 0.8219
8 0 -2 0.0923 7.9989 -0.0050 -2.0128 -0.7463 -0.7062 -0.1678
6 -5 -5 0.1037 5.9946 -5.0102 -5.0150 -0.7179 -0.5886 0.3978
7 1 9 0.0379 7.0114 1.0120 8.9971 0.1755 -0.9658 -0.3486
-5 6 -4 0.0621 -5.0046 5.9967 -3.9923 -0.0931 0.8504 -0.4321
-4 -7 -7 0.0412 -4.0094 -7.0112 -7.0034 -0.0941 0.3815 0.8469
1 4 12 0.0582 1.0143 4.0188 12.0095 0.7825 -0.3794 -0.5311
-1 -5 8 0.0664 -0.9916 -4.9889 8.0043 0.8271 -0.3734 0.4359
1 6 -7 0.0715 0.9929 5.9907 -7.0030 -0.7717 0.3745 -0.5435
-1 -3 -12 0.0735 -1.0142 -3.0185 -12.0090 -0.8064 0.4162 0.4332
6 1 -5 0.0765 5.9953 0.9912 -5.0116 -0.8611 -0.3675 -0.1900
8 1 6 0.0430 8.0081 1.0073 5.9935 -0.1358 -0.9557 -0.3430
6 7 6 0.0631 6.0086 7.0092 5.9998 -0.1321 -0.5401 -0.8840
4 1 11 0.0171 4.0133 1.0158 11.0028 0.5545 -0.7458 -0.2978
3 -4 9 0.0401 3.0103 -3.9882 8.9999 0.5887 -0.7612 0.2347
-7 -4 -7 0.0371 -7.0095 -4.0098 -6.9974 0.0547 0.7837 0.6232
6 1 9 0.0171 6.0113 1.0123 8.9985 0.2490 -0.8686 -0.3252

loop_
_geom_angle_atom_site_label_1
_geom_angle_atom_site_label_2
_geom_angle_atom_site_label_3
_geom_angle
C31 P1 Al1 109.43(5)
C31 P1 C43 101.07(7)
C31 P1 C37 112.04(7)
C43 P1 Al1 117.16(5)
C43 P1 C37 103.58(7)
C37 P1 Al1 112.94(5)
N1 Al1 P1 104.72(4)
N1 Al1 C1 124.26(6)
N2 Al1 P1 115.33(4)
N2 Al1 N1 98.94(5)
N2 Al1 C1 113.17(6)
C1 Al1 P1 100.96(5)
C3 N1 Al1 120.71(10)
C3 N1 C19 117.53(12)
C19 N1 Al1 121.66(9)
C5 N2 Al1 121.20(10)
C5 N2 C7 113.83(12)
C7 N2 Al1 122.61(9)
C3 C4 H4 116.5
C5 C4 H4 116.5
C5 C4 C3 127.07(13)
C56 C55 C60 113.86(13)
C56 C55 B1 127.18(13)
C60 C55 B1 118.79(13)
N1 C3 C4 123.65(13)
N1 C3 C2 121.00(13)
C4 C3 C2 115.22(13)
F1 C50 C49 119.31(13)
F1 C50 C51 115.81(13)
C51 C50 C49 124.88(13)
F15 C66 C61 121.18(13)
F15 C66 C65 115.03(13)
C65 C66 C61 123.80(14)
C50 C49 C54 112.74(13)
C50 C49 B1 119.75(12)
C54 C49 B1 127.02(13)
C24 C19 N1 118.14(12)
C20 C19 N1 119.86(12)
C20 C19 C24 121.99(13)
C31 C32 H32 119.7
C33 C32 H32 119.7
C33 C32 C31 120.66(13)
F5 C54 C49 120.85(13)
F5 C54 C53 114.73(12)
C53 C54 C49 124.42(14)
F16 C68 C67 119.33(13)
F16 C68 C69 116.05(14)
C69 C68 C67 124.61(15)
C32 C31 P1 120.15(11)
C32 C31 C36 119.07(13)
C36 C31 P1 120.72(11)
F4 C53 C54 120.66(14)
F4 C53 C52 119.38(14)
C52 C53 C54 119.96(13)
C66 C61 B1 128.72(13)
C62 C61 C66 112.84(13)
C62 C61 B1 118.31(13)
F3 C52 C53 121.40(14)
F3 C52 C51 120.21(14)
C53 C52 C51 118.39(14)
N2 C5 C4 123.25(13)
N2 C5 C6 119.14(13)
C4 C5 C6 117.59(14)
C48 C43 P1 118.77(11)
C44 C43 P1 121.24(11)
C44 C43 C48 119.90(13)
C19 C24 C28 124.03(13)
C23 C24 C19 117.50(14)
C23 C24 C28 118.48(13)
F2 C51 C50 120.97(13)
F2 C51 C52 119.49(13)
C50 C51 C52 119.54(14)
F6 C56 C55 121.19(13)
F6 C56 C57 115.30(14)
C57 C56 C55 123.51(14)
C8 C7 N2 116.63(13)
C12 C7 N2 121.71(13)
C12 C7 C8 121.50(13)
C42 C37 P1 116.60(11)
C42 C37 C38 119.22(14)
C38 C37 P1 124.05(12)
F11 C62 C61 119.32(13)
F11 C62 C63 115.34(13)
C63 C62 C61 125.34(14)
F10 C60 C55 119.47(13)
F10 C60 C59 116.13(13)
C59 C60 C55 124.39(15)
Al1 C1 H1A 109.5
Al1 C1 H1B 109.5
Al1 C1 H1C 109.5
H1A C1 H1B 109.5
H1A C1 H1C 109.5
H1B C1 H1C 109.5
F14 C65 C66 120.25(14)
F14 C65 C64 119.55(14)
C64 C65 C66 120.20(14)
C3 C2 H2A 109.5
C3 C2 H2B 109.5
C3 C2 H2C 109.5
H2A C2 H2B 109.5
H2A C2 H2C 109.5
H2B C2 H2C 109.5
C19 C20 C25 123.73(13)
C21 C20 C19 117.74(14)
C21 C20 C25 118.52(13)
C68 C67 C72 113.64(13)
C68 C67 B1 119.10(13)
C72 C67 B1 126.53(13)
C43 C48 H48 120.0
C47 C48 C43 119.99(14)
C47 C48 H48 120.0
F20 C72 C67 121.21(13)
F20 C72 C71 115.14(14)
C71 C72 C67 123.64(15)
C43 C44 H44 120.2
C43 C44 C45 119.64(14)
C45 C44 H44 120.2
F13 C64 C65 121.03(15)
F13 C64 C63 120.40(15)
C65 C64 C63 118.57(14)
C31 C36 H36 120.0
C35 C36 C31 119.97(14)
C35 C36 H36 120.0
C8 C13 H13 107.8
C8 C13 C15 110.57(13)
C8 C13 C14 113.19(13)
C15 C13 H13 107.8
C14 C13 H13 107.8
C14 C13 C15 109.55(12)
F17 C69 C68 120.86(15)
F17 C69 C70 120.06(14)
C68 C69 C70 119.05(15)
C20 C25 H25 108.0
C20 C25 C26 110.89(13)
C20 C25 C27 112.25(13)
C26 C25 H25 108.0
C27 C25 H25 108.0
C27 C25 C26 109.65(13)
C7 C8 C13 123.01(13)
C9 C8 C7 118.11(14)
C9 C8 C13 118.87(13)
C7 C12 C16 123.14(13)
C11 C12 C7 117.95(14)
C11 C12 C16 118.90(14)
C24 C28 H28 108.2
C24 C28 C30 113.05(13)
C24 C28 C29 112.20(14)
C30 C28 H28 108.2
C29 C28 H28 108.2
C29 C28 C30 106.97(13)
F12 C63 C62 120.74(15)
F12 C63 C64 120.08(14)
C62 C63 C64 119.18(14)
C5 C6 H6A 109.5
C5 C6 H6B 109.5
C5 C6 H6C 109.5
H6A C6 H6B 109.5
H6A C6 H6C 109.5
H6B C6 H6C 109.5
C37 C42 H42 119.6
C41 C42 C37 120.78(15)
C41 C42 H42 119.6
C47 C46 H46 120.0
C45 C46 H46 120.0
C45 C46 C47 120.07(14)
C12 C16 H16 108.1
C12 C16 C18 110.12(13)
C12 C16 C17 112.37(15)
C18 C16 H16 108.1
C18 C16 C17 109.93(15)
C17 C16 H16 108.1
F19 C71 C72 120.36(16)
F19 C71 C70 119.73(14)
C70 C71 C72 119.91(15)
C13 C15 H15A 109.5
C13 C15 H15B 109.5
C13 C15 H15C 109.5
H15A C15 H15B 109.5
H15A C15 H15C 109.5
H15B C15 H15C 109.5
C28 C30 H30A 109.5
C28 C30 H30B 109.5
C28 C30 H30C 109.5
H30A C30 H30B 109.5
H30A C30 H30C 109.5
H30B C30 H30C 109.5
F18 C70 C69 120.31(16)
F18 C70 C71 120.53(16)
C71 C70 C69 119.14(14)
C36 C35 H35 119.8
C36 C35 C34 120.35(14)
C34 C35 H35 119.8
C48 C47 C46 120.06(15)
C48 C47 H47 120.0
C46 C47 H47 120.0
C32 C33 H33 120.1
C34 C33 C32 119.79(15)
C34 C33 H33 120.1
F9 C59 C60 121.06(15)
F9 C59 C58 119.87(15)
C58 C59 C60 119.07(15)
C12 C11 H11 119.4
C10 C11 C12 121.29(15)
C10 C11 H11 119.4
C35 C34 H34 120.0
C33 C34 C35 120.08(15)
C33 C34 H34 120.0
F7 C57 C56 120.56(15)
F7 C57 C58 119.72(15)
C58 C57 C56 119.71(15)
C44 C45 H45 119.8
C46 C45 C44 120.33(15)
C46 C45 H45 119.8
C8 C9 H9 119.6
C10 C9 C8 120.89(14)
C10 C9 H9 119.6
C24 C23 H23 119.3
C22 C23 C24 121.40(15)
C22 C23 H23 119.3
C11 C10 H10 120.0
C9 C10 C11 120.04(15)
C9 C10 H10 120.0
C25 C26 H26A 109.5
C25 C26 H26B 109.5
C25 C26 H26C 109.5
H26A C26 H26B 109.5
H26A C26 H26C 109.5
H26B C26 H26C 109.5
C13 C14 H14A 109.5
C13 C14 H14B 109.5
C13 C14 H14C 109.5
H14A C14 H14B 109.5
H14A C14 H14C 109.5
H14B C14 H14C 109.5
F8 C58 C59 120.16(16)
F8 C58 C57 120.50(16)
C57 C58 C59 119.34(15)
C20 C21 H21 119.5
C22 C21 C20 121.06(15)
C22 C21 H21 119.5
C37 C38 H38 120.2
C39 C38 C37 119.52(17)
C39 C38 H38 120.2
C25 C27 H27A 109.5
C25 C27 H27B 109.5
C25 C27 H27C 109.5
H27A C27 H27B 109.5
H27A C27 H27C 109.5
H27B C27 H27C 109.5
C42 C41 H41 120.2
C40 C41 C42 119.68(17)
C40 C41 H41 120.2
C23 C22 C21 120.31(15)
C23 C22 H22 119.8
C21 C22 H22 119.8
C16 C18 H18A 109.5
C16 C18 H18B 109.5
C16 C18 H18C 109.5
H18A C18 H18B 109.5
H18A C18 H18C 109.5
H18B C18 H18C 109.5
C41 C40 H40 120.1
C39 C40 C41 119.87(16)
C39 C40 H40 120.1
C38 C39 H39 119.5
C40 C39 C38 120.93(17)
C40 C39 H39 119.5
C16 C17 H17A 109.5
C16 C17 H17B 109.5
C16 C17 H17C 109.5
H17A C17 H17B 109.5
H17A C17 H17C 109.5
H17B C17 H17C 109.5
C55 B1 C49 112.52(11)
C55 B1 C61 102.04(11)
C55 B1 C67 114.72(12)
C61 B1 C49 115.04(11)
C61 B1 C67 112.34(11)
C67 B1 C49 100.75(11)
C28 C29 H29A 109.5
C28 C29 H29B 109.5
C28 C29 H29C 109.5
H29A C29 H29B 109.5
H29A C29 H29C 109.5
H29B C29 H29C 109.5

loop_
_geom_bond_atom_site_label_1
_geom_bond_atom_site_label_2
_geom_bond_distance
P1 Al1 2.5191(5)
P1 C31 1.8223(15)
P1 C43 1.8234(14)
P1 C37 1.8248(15)
Al1 N1 1.9149(12)
Al1 N2 1.8707(12)
Al1 C1 1.9404(15)
F15 C66 1.3476(17)
F6 C56 1.3491(18)
F1 C50 1.3565(16)
F16 C68 1.3529(18)
F10 C60 1.3498(18)
F11 C62 1.3554(18)
F5 C54 1.3489(17)
F14 C65 1.3485(18)
F4 C53 1.3500(17)
F3 C52 1.3409(17)
F20 C72 1.3490(19)
F2 C51 1.3415(18)
F13 C64 1.3417(18)
F17 C69 1.343(2)
F19 C71 1.3460(19)
F7 C57 1.3448(19)
F18 C70 1.3418(18)
F12 C63 1.3454(19)
F9 C59 1.348(2)
F8 C58 1.3429(19)
N1 C3 1.3323(19)
N1 C19 1.4633(17)
N2 C5 1.360(2)
N2 C7 1.4552(18)
C4 H4 0.9500
C4 C3 1.412(2)
C4 C5 1.378(2)
C55 C56 1.390(2)
C55 C60 1.393(2)
C55 B1 1.651(2)
C3 C2 1.501(2)
C50 C49 1.390(2)
C50 C51 1.376(2)
C66 C61 1.392(2)
C66 C65 1.388(2)
C49 C54 1.392(2)
C49 B1 1.659(2)
C19 C24 1.414(2)
C19 C20 1.401(2)
C32 H32 0.9500
C32 C31 1.394(2)
C32 C33 1.389(2)
C54 C53 1.381(2)
C68 C67 1.391(2)
C68 C69 1.379(2)
C31 C36 1.401(2)
C53 C52 1.372(2)
C61 C62 1.391(2)
C61 B1 1.656(2)
C52 C51 1.383(2)
C5 C6 1.514(2)
C43 C48 1.398(2)
C43 C44 1.391(2)
C24 C28 1.520(2)
C24 C23 1.394(2)
C56 C57 1.387(2)
C7 C8 1.414(2)
C7 C12 1.399(2)
C37 C42 1.389(2)
C37 C38 1.392(2)
C62 C63 1.377(2)
C60 C59 1.379(2)
C1 H1A 0.9800
C1 H1B 0.9800
C1 H1C 0.9800
C65 C64 1.375(2)
C2 H2A 0.9800
C2 H2B 0.9800
C2 H2C 0.9800
C20 C25 1.525(2)
C20 C21 1.399(2)
C67 C72 1.392(2)
C67 B1 1.657(2)
C48 H48 0.9500
C48 C47 1.381(2)
C72 C71 1.389(2)
C44 H44 0.9500
C44 C45 1.391(2)
C64 C63 1.379(2)
C36 H36 0.9500
C36 C35 1.386(2)
C13 H13 1.0000
C13 C8 1.524(2)
C13 C15 1.530(2)
C13 C14 1.527(2)
C69 C70 1.385(3)
C25 H25 1.0000
C25 C26 1.533(2)
C25 C27 1.530(2)
C8 C9 1.399(2)
C12 C16 1.524(2)
C12 C11 1.399(2)
C28 H28 1.0000
C28 C30 1.531(2)
C28 C29 1.522(2)
C6 H6A 0.9800
C6 H6B 0.9800
C6 H6C 0.9800
C42 H42 0.9500
C42 C41 1.386(2)
C46 H46 0.9500
C46 C47 1.392(2)
C46 C45 1.382(2)
C16 H16 1.0000
C16 C18 1.526(3)
C16 C17 1.533(2)
C71 C70 1.369(3)
C15 H15A 0.9800
C15 H15B 0.9800
C15 H15C 0.9800
C30 H30A 0.9800
C30 H30B 0.9800
C30 H30C 0.9800
C35 H35 0.9500
C35 C34 1.389(2)
C47 H47 0.9500
C33 H33 0.9500
C33 C34 1.386(2)
C59 C58 1.378(3)
C11 H11 0.9500
C11 C10 1.387(2)
C34 H34 0.9500
C57 C58 1.375(3)
C45 H45 0.9500
C9 H9 0.9500
C9 C10 1.382(3)
C23 H23 0.9500
C23 C22 1.378(3)
C10 H10 0.9500
C26 H26A 0.9800
C26 H26B 0.9800
C26 H26C 0.9800
C14 H14A 0.9800
C14 H14B 0.9800
C14 H14C 0.9800
C21 H21 0.9500
C21 C22 1.383(3)
C38 H38 0.9500
C38 C39 1.390(3)
C27 H27A 0.9800
C27 H27B 0.9800
C27 H27C 0.9800
C41 H41 0.9500
C41 C40 1.384(3)
C22 H22 0.9500
C18 H18A 0.9800
C18 H18B 0.9800
C18 H18C 0.9800
C40 H40 0.9500
C40 C39 1.374(3)
C39 H39 0.9500
C17 H17A 0.9800
C17 H17B 0.9800
C17 H17C 0.9800
C29 H29A 0.9800
C29 H29B 0.9800
C29 H29C 0.9800

loop_
_geom_torsion_atom_site_label_1
_geom_torsion_atom_site_label_2
_geom_torsion_atom_site_label_3
_geom_torsion_atom_site_label_4
_geom_torsion
P1 Al1 N2 C5 -90.45(11)
P1 Al1 N2 C7 108.07(10)
P1 C31 C36 C35 179.57(11)
P1 C43 C48 C47 -175.36(12)
P1 C43 C44 C45 175.43(12)
P1 C37 C42 C41 -176.26(13)
P1 C37 C38 C39 175.99(15)
Al1 P1 C31 C32 -4.68(13)
Al1 P1 C31 C36 172.32(10)
Al1 P1 C43 C48 -72.13(12)
Al1 P1 C43 C44 111.26(11)
Al1 P1 C37 C42 -27.96(13)
Al1 P1 C37 C38 156.31(13)
Al1 N1 C3 C4 -8.23(18)
Al1 N1 C3 C2 167.21(10)
Al1 N1 C19 C24 103.52(13)
Al1 N1 C19 C20 -76.44(15)
Al1 N2 C5 C4 -14.23(18)
Al1 N2 C5 C6 167.61(10)
Al1 N2 C7 C8 92.14(15)
Al1 N2 C7 C12 -92.40(15)
F15 C66 C61 C62 176.98(12)
F15 C66 C61 B1 1.2(2)
F15 C66 C65 F14 2.36(19)
F15 C66 C65 C64 -177.32(12)
F6 C56 C57 F7 -0.2(2)
F6 C56 C57 C58 179.95(15)
F1 C50 C49 C54 176.09(12)
F1 C50 C49 B1 3.63(19)
F1 C50 C51 F2 3.7(2)
F1 C50 C51 C52 -176.40(12)
F16 C68 C67 C72 179.60(12)
F16 C68 C67 B1 8.7(2)
F16 C68 C69 F17 2.8(2)
F16 C68 C69 C70 -178.95(13)
F10 C60 C59 F9 -1.2(2)
F10 C60 C59 C58 179.48(15)
F11 C62 C63 F12 0.1(2)
F11 C62 C63 C64 -179.24(13)
F5 C54 C53 F4 -0.86(19)
F5 C54 C53 C52 179.97(13)
F14 C65 C64 F13 -0.3(2)
F14 C65 C64 C63 179.72(13)
F4 C53 C52 F3 0.4(2)
F4 C53 C52 C51 -179.67(13)
F3 C52 C51 F2 -1.1(2)
F3 C52 C51 C50 178.92(13)
F20 C72 C71 F19 -0.3(2)
F20 C72 C71 C70 179.09(13)
F13 C64 C63 F12 -0.2(2)
F13 C64 C63 C62 179.14(14)
F17 C69 C70 F18 -1.2(2)
F17 C69 C70 C71 177.13(14)
F19 C71 C70 F18 -1.6(2)
F19 C71 C70 C69 -179.90(14)
F7 C57 C58 F8 2.2(3)
F7 C57 C58 C59 -177.15(16)
F9 C59 C58 F8 -0.3(3)
F9 C59 C58 C57 179.06(17)
N1 Al1 N2 C5 20.58(11)
N1 Al1 N2 C7 -140.89(11)
N1 C19 C24 C28 -1.3(2)
N1 C19 C24 C23 179.43(13)
N1 C19 C20 C25 -1.2(2)
N1 C19 C20 C21 -179.88(14)
N2 C7 C8 C13 -10.5(2)
N2 C7 C8 C9 170.70(13)
N2 C7 C12 C16 10.9(2)
N2 C7 C12 C11 -170.63(14)
C55 C56 C57 F7 179.31(14)
C55 C56 C57 C58 -0.6(3)
C55 C60 C59 F9 177.59(15)
C55 C60 C59 C58 -1.7(3)
C3 N1 C19 C24 -80.23(16)
C3 N1 C19 C20 99.81(15)
C3 C4 C5 N2 -9.1(2)
C3 C4 C5 C6 169.07(14)
C50 C49 C54 F5 -178.13(12)
C50 C49 C54 C53 1.9(2)
C50 C49 B1 C55 -170.83(12)
C50 C49 B1 C61 -54.54(17)
C50 C49 B1 C67 66.51(15)
C66 C61 C62 F11 -178.80(12)
C66 C61 C62 C63 1.6(2)
C66 C61 B1 C55 111.99(15)
C66 C61 B1 C49 -10.1(2)
C66 C61 B1 C67 -124.64(15)
C66 C65 C64 F13 179.36(13)
C66 C65 C64 C63 -0.6(2)
C49 C50 C51 F2 -176.79(13)
C49 C50 C51 C52 3.2(2)
C49 C54 C53 F4 179.14(13)
C49 C54 C53 C52 0.0(2)
C19 N1 C3 C4 175.49(12)
C19 N1 C3 C2 -9.07(18)
C19 C24 C28 C30 -139.87(14)
C19 C24 C28 C29 99.06(17)
C19 C24 C23 C22 0.8(3)
C19 C20 C25 C26 -106.24(17)
C19 C20 C25 C27 130.73(15)
C19 C20 C21 C22 0.1(3)
C32 C31 C36 C35 -3.4(2)
C32 C33 C34 C35 -1.5(2)
C54 C49 B1 C55 17.89(19)
C54 C49 B1 C61 134.18(14)
C54 C49 B1 C67 -104.77(15)
C54 C53 C52 F3 179.62(13)
C54 C53 C52 C51 -0.5(2)
C68 C67 C72 F20 -179.23(13)
C68 C67 C72 C71 -0.2(2)
C68 C67 B1 C55 -54.90(18)
C68 C67 B1 C49 66.21(15)
C68 C67 B1 C61 -170.84(12)
C68 C69 C70 F18 -179.40(13)
C68 C69 C70 C71 -1.1(2)
C31 P1 C43 C48 46.64(13)
C31 P1 C43 C44 -129.97(12)
C31 P1 C37 C42 -152.09(11)
C31 P1 C37 C38 32.18(16)
C31 C32 C33 C34 -0.1(2)
C31 C36 C35 C34 1.9(2)
C53 C52 C51 F2 178.99(13)
C53 C52 C51 C50 -1.0(2)
C61 C66 C65 F14 -177.47(12)
C61 C66 C65 C64 2.9(2)
C61 C62 C63 F12 179.64(14)
C61 C62 C63 C64 0.3(2)
C5 N2 C7 C8 -70.58(16)
C5 N2 C7 C12 104.88(16)
C5 C4 C3 N1 21.8(2)
C5 C4 C3 C2 -153.85(14)
C43 P1 C31 C32 -128.90(12)
C43 P1 C31 C36 48.10(13)
C43 P1 C37 C42 99.79(12)
C43 P1 C37 C38 -75.93(15)
C43 C48 C47 C46 -0.6(2)
C43 C44 C45 C46 0.3(2)
C24 C19 C20 C25 178.84(14)
C24 C19 C20 C21 0.2(2)
C24 C23 C22 C21 -0.6(3)
C51 C50 C49 C54 -3.5(2)
C51 C50 C49 B1 -175.91(13)
C56 C55 C60 F10 -177.57(13)
C56 C55 C60 C59 3.6(2)
C56 C55 B1 C49 -130.73(15)
C56 C55 B1 C61 105.42(16)
C56 C55 B1 C67 -16.3(2)
C56 C57 C58 F8 -177.94(16)
C56 C57 C58 C59 2.7(3)
C7 N2 C5 C4 148.76(13)
C7 N2 C5 C6 -29.41(18)
C7 C8 C9 C10 1.1(2)
C7 C12 C16 C18 121.78(17)
C7 C12 C16 C17 -115.32(18)
C7 C12 C11 C10 -0.8(3)
C37 P1 C31 C32 121.38(12)
C37 P1 C31 C36 -61.61(13)
C37 P1 C43 C48 162.79(12)
C37 P1 C43 C44 -13.82(14)
C37 C42 C41 C40 0.0(3)
C37 C38 C39 C40 -0.2(3)
C62 C61 B1 C55 -63.60(15)
C62 C61 B1 C49 174.26(12)
C62 C61 B1 C67 59.76(17)
C60 C55 C56 F6 176.98(13)
C60 C55 C56 C57 -2.5(2)
C60 C55 B1 C49 54.33(17)
C60 C55 B1 C61 -69.52(16)
C60 C55 B1 C67 168.74(13)
C60 C59 C58 F8 179.01(17)
C60 C59 C58 C57 -1.7(3)
C1 Al1 N2 C5 153.99(11)
C1 Al1 N2 C7 -7.49(13)
C65 C66 C61 C62 -3.2(2)
C65 C66 C61 B1 -179.00(13)
C65 C64 C63 F12 179.79(14)
C65 C64 C63 C62 -0.9(2)
C20 C19 C24 C28 178.70(14)
C20 C19 C24 C23 -0.6(2)
C20 C21 C22 C23 0.1(3)
C67 C68 C69 F17 -177.27(13)
C67 C68 C69 C70 1.0(2)
C67 C72 C71 F19 -179.44(14)
C67 C72 C71 C70 0.0(2)
C48 C43 C44 C45 -1.1(2)
C72 C67 B1 C55 135.53(15)
C72 C67 B1 C49 -103.36(16)
C72 C67 B1 C61 19.6(2)
C72 C71 C70 F18 178.96(14)
C72 C71 C70 C69 0.7(2)
C44 C43 C48 C47 1.3(2)
C36 C35 C34 C33 0.6(2)
C13 C8 C9 C10 -177.78(15)
C69 C68 C67 C72 -0.3(2)
C69 C68 C67 B1 -171.17(13)
C25 C20 C21 C22 -178.65(18)
C8 C7 C12 C16 -173.82(15)
C8 C7 C12 C11 4.6(2)
C8 C9 C10 C11 2.7(3)
C12 C7 C8 C13 174.01(14)
C12 C7 C8 C9 -4.8(2)
C12 C11 C10 C9 -2.9(3)
C28 C24 C23 C22 -178.51(17)
C42 C37 C38 C39 0.4(3)
C42 C41 C40 C39 0.2(3)
C16 C12 C11 C10 177.73(16)
C15 C13 C8 C7 -122.42(15)
C15 C13 C8 C9 56.35(18)
C47 C46 C45 C44 0.3(3)
C33 C32 C31 P1 179.56(12)
C33 C32 C31 C36 2.5(2)
C11 C12 C16 C18 -56.6(2)
C11 C12 C16 C17 66.3(2)
C45 C46 C47 C48 -0.2(2)
C23 C24 C28 C30 39.44(19)
C23 C24 C28 C29 -81.64(18)
C14 C13 C8 C7 114.25(16)
C14 C13 C8 C9 -66.98(18)
C21 C20 C25 C26 72.43(19)
C21 C20 C25 C27 -50.6(2)
C38 C37 C42 C41 -0.3(2)
C41 C40 C39 C38 -0.1(3)
B1 C55 C56 F6 1.8(2)
B1 C55 C56 C57 -177.62(14)
B1 C55 C60 F10 -2.0(2)
B1 C55 C60 C59 179.22(15)
B1 C49 C54 F5 -6.3(2)
B1 C49 C54 C53 173.66(13)
B1 C61 C62 F11 -2.5(2)
B1 C61 C62 C63 177.90(14)
B1 C67 C72 F20 -9.2(2)
B1 C67 C72 C71 169.88(14)
